data_4060760
loop_
_publ_author_name
'Andrew Cottone, III'
'Dolores Morales'
'Jennifer L. Lecuivre'
'Michael J. Scott'

_publ_section_title
;
 Synthesis and Reactivity of Bi-, Tri-, and Hexametallic and
 Zwitterionic Methyl Aluminum Complexes Containing a Phenoxide/Imine
 Ligand System
;
_journal_name_full Organometallics
_journal_page_first 418
_journal_page_last 428
_journal_paper_doi 10.1021/om010773b
_journal_volume 21
_journal_year 2002
_chemical_formula_sum 'C90 H136 Al6 Cl6 N2 O6'
_chemical_formula_weight 1716.59
_chemical_name_common 112CHCl3
_chemical_name_systematic
; 
 [(7)Al6Me12]
;
_space_group_IT_number 14
_symmetry_space_group_name_Hall '-P 2ybc'
_symmetry_space_group_name_H-M 'P 1 21/c 1'
_atom_sites_solution_hydrogens geom
_atom_sites_solution_primary direct
_atom_sites_solution_secondary difmap
_audit_creation_method SHELXL-97
_cell_angle_alpha 90.00
_cell_angle_beta 104.594(3)
_cell_angle_gamma 90.00
_cell_formula_units_Z 2
_cell_length_a 13.3899(19)
_cell_length_b 21.173(3)
_cell_length_c 18.885(3)
_cell_measurement_temperature 173(2)
_cell_volume 5181.0(13)
_computing_cell_refinement 'Bruker AXS SMART'
_computing_data_collection 'Bruker AXS SMART'
_computing_data_reduction 'Bruker AXS SAINT'
_computing_structure_refinement 'SHELXL-97 (Sheldrick, 1997)'
_computing_structure_solution 'SHELXS-97 (Sheldrick, 1990)'
_diffrn_ambient_temperature 173(2)
_diffrn_measured_fraction_theta_full 1.000
_diffrn_measured_fraction_theta_max 1.000
_diffrn_radiation_monochromator graphite
_diffrn_radiation_source 'fine-focus sealed tube'
_diffrn_radiation_type MoK\a
_diffrn_radiation_wavelength 0.71073
_diffrn_reflns_av_R_equivalents 0.1047
_diffrn_reflns_av_sigmaI/netI 0.1370
_diffrn_reflns_limit_h_max 14
_diffrn_reflns_limit_h_min -14
_diffrn_reflns_limit_k_max 23
_diffrn_reflns_limit_k_min -15
_diffrn_reflns_limit_l_max 20
_diffrn_reflns_limit_l_min -19
_diffrn_reflns_number 23326
_diffrn_reflns_theta_full 23.00
_diffrn_reflns_theta_max 23.00
_diffrn_reflns_theta_min 1.57
_exptl_absorpt_coefficient_mu 0.262
_exptl_absorpt_correction_T_max 1.000000
_exptl_absorpt_correction_T_min 0.929932
_exptl_absorpt_correction_type 'Corrected by SADABS'
_exptl_crystal_density_diffrn 1.100
_exptl_crystal_density_method 'not measured'
_exptl_crystal_F_000 1836
_refine_diff_density_max 0.467
_refine_diff_density_min -0.412
_refine_diff_density_rms 0.057
_refine_ls_extinction_method none
_refine_ls_goodness_of_fit_ref 1.056
_refine_ls_hydrogen_treatment mixed
_refine_ls_matrix_type full
_refine_ls_number_parameters 474
_refine_ls_number_reflns 7227
_refine_ls_number_restraints 0
_refine_ls_restrained_S_all 1.056
_refine_ls_R_factor_all 0.1749
_refine_ls_R_factor_gt 0.0889
_refine_ls_shift/su_max 0.001
_refine_ls_shift/su_mean 0.000
_refine_ls_structure_factor_coef Fsqd
_refine_ls_weighting_details 'calc w=1/[\s^2^(Fo^2^)+(0.0952P)^2^+0.0000P] where P=(Fo^2^+2Fc^2^)/3'
_refine_ls_weighting_scheme calc
_refine_ls_wR_factor_gt 0.1840
_refine_ls_wR_factor_ref 0.2194
_reflns_number_gt 3854
_reflns_number_total 7227
_reflns_threshold_expression >2sigma(I)
_cod_original_sg_symbol_H-M P12(1)/c1
_cod_database_code 4060760

loop_
_symmetry_equiv_pos_as_xyz
'x, y, z'
'-x, y+1/2, -z+1/2'
'-x, -y, -z'
'x, -y-1/2, z-1/2'

loop_
_atom_site_label
_atom_site_type_symbol
_atom_site_fract_x
_atom_site_fract_y
_atom_site_fract_z
_atom_site_U_iso_or_equiv
_atom_site_adp_type
_atom_site_occupancy
_atom_site_symmetry_multiplicity
_atom_site_calc_flag
_atom_site_refinement_flags
_atom_site_disorder_assembly
_atom_site_disorder_group
Al1 Al 0.78504(14) 0.23300(9) 0.73831(10) 0.0334(5) Uani 1 1 d . . .
Al2 Al 0.95879(13) 0.12712(8) 0.70230(9) 0.0309(5) Uani 1 1 d . . .
Al3 Al 0.79643(14) 0.06638(10) 0.54619(10) 0.0443(6) Uani 1 1 d . . .
O1 O 0.6960(3) 0.20685(17) 0.7871(2) 0.0324(10) Uani 1 1 d . . .
O2 O 0.9037(3) 0.17590(17) 0.76381(18) 0.0285(9) Uani 1 1 d . . .
O3 O 0.8487(3) 0.07474(17) 0.64665(19) 0.0321(10) Uani 1 1 d . . .
N1 N 0.8913(4) -0.0055(3) 0.5468(3) 0.0409(14) Uani 1 1 d . . .
C1 C 0.7521(4) 0.0876(3) 0.7633(3) 0.0282(14) Uani 1 1 d . . .
H1A H 0.7645 0.1172 0.7264 0.034 Uiso 1 1 calc R . .
C2 C 0.6422(4) 0.0997(3) 0.7676(3) 0.0276(14) Uani 1 1 d . A .
C3 C 0.6228(4) 0.1626(3) 0.7841(3) 0.0295(14) Uani 1 1 d . . .
C4 C 0.5288(5) 0.1783(3) 0.8001(3) 0.0386(16) Uani 1 1 d . . .
C5 C 0.5082(5) 0.2434(3) 0.8297(4) 0.0447(17) Uani 1 1 d . . .
C6 C 0.4018(5) 0.2467(3) 0.8469(4) 0.064(2) Uani 1 1 d . . .
H6A H 0.3921 0.2879 0.8653 0.097 Uiso 1 1 calc R . .
H6B H 0.3983 0.2155 0.8832 0.097 Uiso 1 1 calc R . .
H6C H 0.3487 0.2386 0.8032 0.097 Uiso 1 1 calc R . .
C7 C 0.5109(5) 0.2949(3) 0.7736(4) 0.069(2) Uani 1 1 d . . .
H7A H 0.4924 0.3346 0.7911 0.103 Uiso 1 1 calc R . .
H7B H 0.4628 0.2847 0.7280 0.103 Uiso 1 1 calc R . .
H7C H 0.5792 0.2976 0.7663 0.103 Uiso 1 1 calc R . .
C8 C 0.5896(6) 0.2541(4) 0.9006(4) 0.079(3) Uani 1 1 d . . .
H8A H 0.5803 0.2951 0.9197 0.119 Uiso 1 1 calc R . .
H8B H 0.6569 0.2516 0.8915 0.119 Uiso 1 1 calc R . .
H8C H 0.5833 0.2223 0.9355 0.119 Uiso 1 1 calc R . .
C9 C 0.4535(5) 0.1299(3) 0.7883(4) 0.060(2) Uani 1 1 d . . .
H9A H 0.3897 0.1395 0.7967 0.072 Uiso 1 1 calc R . .
C10 C 0.4680(5) 0.0684(4) 0.7649(4) 0.062(2) Uani 1 1 d . A .
C11 C 0.3801(6) 0.0175(4) 0.7458(5) 0.087(3) Uani 1 1 d . . .
C12 C 0.442(2) -0.0418(15) 0.7967(18) 0.108(11) Uiso 0.30 1 d P A 1
H12A H 0.4043 -0.0803 0.7833 0.162 Uiso 0.30 1 calc PR A 1
H12B H 0.4481 -0.0330 0.8475 0.162 Uiso 0.30 1 calc PR A 1
H12C H 0.5098 -0.0462 0.7886 0.162 Uiso 0.30 1 calc PR A 1
C13 C 0.327(3) 0.0331(17) 0.8312(18) 0.093(11) Uiso 0.30 1 d P A 1
H13D H 0.3832 0.0313 0.8745 0.139 Uiso 0.30 1 calc PR A 1
H13E H 0.2769 0.0017 0.8339 0.139 Uiso 0.30 1 calc PR A 1
H13F H 0.2962 0.0742 0.8273 0.139 Uiso 0.30 1 calc PR A 1
C14 C 0.2885(9) 0.0440(5) 0.6790(6) 0.133(4) Uiso 1 1 d . A 1
H14A H 0.3148 0.0505 0.6367 0.199 Uiso 1 1 calc R A 1
H14B H 0.2636 0.0834 0.6931 0.199 Uiso 1 1 calc R A 1
H14C H 0.2331 0.0140 0.6677 0.199 Uiso 1 1 calc R A 1
C12A C 0.4075(9) -0.0399(5) 0.7137(6) 0.078(3) Uiso 0.70 1 d P A 2
H12D H 0.4365 -0.0294 0.6736 0.116 Uiso 0.70 1 calc PR A 2
H12E H 0.3469 -0.0653 0.6963 0.116 Uiso 0.70 1 calc PR A 2
H12F H 0.4573 -0.0630 0.7499 0.116 Uiso 0.70 1 calc PR A 2
C13A C 0.3304(10) 0.0121(6) 0.8029(7) 0.075(4) Uiso 0.70 1 d P A 2
H13A H 0.2806 -0.0215 0.7921 0.113 Uiso 0.70 1 calc PR A 2
H13B H 0.2962 0.0511 0.8078 0.113 Uiso 0.70 1 calc PR A 2
H13C H 0.3806 0.0029 0.8478 0.113 Uiso 0.70 1 calc PR A 2
C15 C 0.5665(4) 0.0552(3) 0.7570(3) 0.0411(17) Uani 1 1 d . . .
H15A H 0.5810 0.0144 0.7441 0.049 Uiso 1 1 calc R A .
C16 C 0.8298(4) 0.1063(2) 0.8359(3) 0.0244(13) Uani 1 1 d . . .
C17 C 0.9088(4) 0.1488(2) 0.8347(3) 0.0251(14) Uani 1 1 d . . .
C18 C 0.9830(4) 0.1659(3) 0.8969(3) 0.0291(14) Uani 1 1 d . . .
C19 C 1.0787(5) 0.2084(3) 0.9049(3) 0.0374(16) Uani 1 1 d . . .
C20 C 1.0998(4) 0.2305(3) 0.8319(3) 0.0368(15) Uani 1 1 d . . .
H20A H 1.1599 0.2570 0.8419 0.055 Uiso 1 1 calc R . .
H20B H 1.0414 0.2538 0.8042 0.055 Uiso 1 1 calc R . .
H20C H 1.1112 0.1943 0.8043 0.055 Uiso 1 1 calc R . .
C21 C 1.1752(4) 0.1727(3) 0.9453(3) 0.0477(18) Uani 1 1 d . . .
H21A H 1.1694 0.1617 0.9934 0.072 Uiso 1 1 calc R . .
H21B H 1.2348 0.1990 0.9492 0.072 Uiso 1 1 calc R . .
H21C H 1.1823 0.1350 0.9188 0.072 Uiso 1 1 calc R . .
C22 C 1.0645(5) 0.2679(3) 0.9475(3) 0.0476(18) Uani 1 1 d . . .
H22A H 1.0570 0.2561 0.9949 0.071 Uiso 1 1 calc R . .
H22B H 1.0039 0.2901 0.9213 0.071 Uiso 1 1 calc R . .
H22C H 1.1238 0.2947 0.9529 0.071 Uiso 1 1 calc R . .
C23 C 0.9678(4) 0.1401(3) 0.9624(3) 0.0324(15) Uani 1 1 d . . .
H23A H 1.0154 0.1505 1.0059 0.039 Uiso 1 1 calc R . .
C24 C 0.8876(4) 0.1006(3) 0.9668(3) 0.0303(14) Uani 1 1 d . . .
C25 C 0.8675(5) 0.0783(3) 1.0396(3) 0.0358(16) Uani 1 1 d . . .
C26 C 0.7703(5) 0.1106(3) 1.0498(4) 0.063(2) Uani 1 1 d . . .
H26A H 0.7583 0.0981 1.0958 0.095 Uiso 1 1 calc R . .
H26B H 0.7124 0.0986 1.0108 0.095 Uiso 1 1 calc R . .
H26C H 0.7791 0.1556 1.0492 0.095 Uiso 1 1 calc R . .
C27 C 0.8521(5) 0.0068(3) 1.0385(3) 0.055(2) Uani 1 1 d . . .
H27A H 0.8403 -0.0066 1.0842 0.083 Uiso 1 1 calc R . .
H27B H 0.9127 -0.0137 1.0311 0.083 Uiso 1 1 calc R . .
H27C H 0.7937 -0.0043 0.9993 0.083 Uiso 1 1 calc R . .
C28 C 0.9580(6) 0.0948(4) 1.1047(4) 0.077(3) Uani 1 1 d . . .
H28A H 0.9448 0.0785 1.1489 0.115 Uiso 1 1 calc R . .
H28B H 0.9657 0.1398 1.1084 0.115 Uiso 1 1 calc R . .
H28C H 1.0202 0.0764 1.0975 0.115 Uiso 1 1 calc R . .
C29 C 0.8189(4) 0.0835(2) 0.9019(3) 0.0267(14) Uani 1 1 d . . .
H29A H 0.7646 0.0564 0.9027 0.032 Uiso 1 1 calc R . .
C30 C 0.7794(4) 0.0232(3) 0.7395(3) 0.0271(14) Uani 1 1 d . . .
C31 C 0.8279(4) 0.0190(3) 0.6819(3) 0.0284(14) Uani 1 1 d . . .
C32 C 0.8604(4) -0.0389(3) 0.6610(3) 0.0326(15) Uani 1 1 d . . .
C33 C 0.9052(5) -0.0455(3) 0.5992(4) 0.0476(18) Uani 1 1 d . . .
H33A H 0.9461 -0.0807 0.5974 0.057 Uiso 1 1 calc R . .
C34 C 0.8462(5) -0.0935(3) 0.6991(3) 0.0430(17) Uani 1 1 d . . .
H34A H 0.8681 -0.1321 0.6849 0.052 Uiso 1 1 calc R . .
C35 C 0.8000(4) -0.0917(3) 0.7576(3) 0.0375(16) Uani 1 1 d . . .
C36 C 0.7883(5) -0.1497(3) 0.7995(4) 0.0486(18) Uani 1 1 d . . .
H36A H 0.7747 -0.1380 0.8452 0.073 Uiso 1 1 calc R . .
H36B H 0.8508 -0.1740 0.8085 0.073 Uiso 1 1 calc R . .
H36C H 0.7320 -0.1745 0.7716 0.073 Uiso 1 1 calc R . .
C37 C 0.7690(4) -0.0324(3) 0.7765(3) 0.0311(15) Uani 1 1 d . . .
H37A H 0.7397 -0.0299 0.8162 0.037 Uiso 1 1 calc R . .
C38 C 0.9479(4) -0.0160(3) 0.4891(3) 0.0520(19) Uani 1 1 d . . .
H38A H 0.9082 0.0011 0.4429 0.062 Uiso 1 1 calc R . .
H38B H 0.9570 -0.0609 0.4828 0.062 Uiso 1 1 calc R . .
C39 C 0.8360(5) 0.3169(3) 0.7743(4) 0.0468(18) Uani 1 1 d . . .
H39A H 0.7822 0.3475 0.7581 0.070 Uiso 1 1 calc R . .
H39B H 0.8941 0.3278 0.7557 0.070 Uiso 1 1 calc R . .
H39C H 0.8565 0.3164 0.8268 0.070 Uiso 1 1 calc R . .
C40 C 0.7301(5) 0.2210(3) 0.6330(3) 0.0488(18) Uani 1 1 d . . .
H40A H 0.6960 0.1808 0.6241 0.073 Uiso 1 1 calc R . .
H40B H 0.7856 0.2223 0.6093 0.073 Uiso 1 1 calc R . .
H40C H 0.6817 0.2540 0.6138 0.073 Uiso 1 1 calc R . .
C41 C 1.0520(5) 0.0635(3) 0.7578(3) 0.0464(17) Uani 1 1 d . . .
H41A H 1.0188 0.0421 0.7905 0.070 Uiso 1 1 calc R . .
H41B H 1.1138 0.0837 0.7856 0.070 Uiso 1 1 calc R . .
H41C H 1.0694 0.0335 0.7247 0.070 Uiso 1 1 calc R . .
C42 C 1.0073(5) 0.1832(3) 0.6365(3) 0.0503(19) Uani 1 1 d . . .
H42A H 0.9502 0.2070 0.6078 0.075 Uiso 1 1 calc R . .
H42B H 1.0377 0.1587 0.6046 0.075 Uiso 1 1 calc R . .
H42C H 1.0579 0.2117 0.6645 0.075 Uiso 1 1 calc R . .
C43 C 0.6575(5) 0.0371(4) 0.5304(4) 0.072(2) Uani 1 1 d . . .
H43A H 0.6179 0.0674 0.5497 0.108 Uiso 1 1 calc R . .
H43B H 0.6570 -0.0026 0.5547 0.108 Uiso 1 1 calc R . .
H43C H 0.6278 0.0319 0.4789 0.108 Uiso 1 1 calc R . .
C44 C 0.8301(5) 0.1303(3) 0.4812(3) 0.059(2) Uani 1 1 d . . .
H44A H 0.7949 0.1689 0.4860 0.088 Uiso 1 1 calc R . .
H44B H 0.8088 0.1158 0.4315 0.088 Uiso 1 1 calc R . .
H44C H 0.9032 0.1376 0.4942 0.088 Uiso 1 1 calc R . .

loop_
_atom_site_aniso_label
_atom_site_aniso_U_11
_atom_site_aniso_U_22
_atom_site_aniso_U_33
_atom_site_aniso_U_23
_atom_site_aniso_U_13
_atom_site_aniso_U_12
Al1 0.0338(11) 0.0308(11) 0.0393(11) 0.0042(9) 0.0162(9) 0.0045(9)
Al2 0.0280(10) 0.0371(11) 0.0316(10) 0.0029(9) 0.0151(8) 0.0024(9)
Al3 0.0379(12) 0.0676(15) 0.0302(11) -0.0039(10) 0.0135(9) 0.0046(11)
O1 0.029(2) 0.026(2) 0.047(3) 0.0002(19) 0.018(2) 0.001(2)
O2 0.029(2) 0.030(2) 0.028(2) 0.0014(18) 0.0110(18) 0.0008(18)
O3 0.039(2) 0.032(3) 0.032(2) -0.0033(19) 0.0200(19) 0.0018(19)
N1 0.041(3) 0.055(4) 0.033(3) -0.013(3) 0.021(3) -0.003(3)
C1 0.036(4) 0.020(4) 0.035(4) -0.004(3) 0.022(3) -0.003(3)
C2 0.022(3) 0.035(4) 0.030(3) -0.003(3) 0.016(3) -0.004(3)
C3 0.025(3) 0.032(4) 0.032(3) -0.001(3) 0.010(3) 0.000(3)
C4 0.035(4) 0.041(4) 0.043(4) 0.004(3) 0.015(3) 0.008(3)
C5 0.033(4) 0.047(5) 0.060(5) -0.004(4) 0.022(4) 0.008(3)
C6 0.055(5) 0.060(5) 0.090(6) -0.003(4) 0.041(4) 0.010(4)
C7 0.059(5) 0.042(5) 0.120(7) 0.022(5) 0.048(5) 0.022(4)
C8 0.063(5) 0.093(7) 0.086(6) -0.045(5) 0.027(5) 0.013(5)
C9 0.041(4) 0.050(5) 0.101(6) -0.007(4) 0.041(4) 0.001(4)
C10 0.040(4) 0.048(5) 0.104(6) -0.005(4) 0.032(4) -0.013(4)
C11 0.058(5) 0.078(7) 0.144(8) 0.005(6) 0.060(6) -0.003(5)
C15 0.025(4) 0.035(4) 0.069(5) -0.006(3) 0.022(3) 0.000(3)
C16 0.028(3) 0.017(3) 0.031(3) -0.001(3) 0.014(3) 0.003(3)
C17 0.029(3) 0.022(3) 0.028(3) 0.002(3) 0.013(3) -0.001(3)
C18 0.024(3) 0.029(4) 0.036(4) -0.002(3) 0.010(3) 0.001(3)
C19 0.036(4) 0.045(4) 0.035(4) -0.001(3) 0.015(3) -0.009(3)
C20 0.037(4) 0.038(4) 0.037(4) -0.006(3) 0.013(3) -0.009(3)
C21 0.028(4) 0.054(5) 0.055(4) 0.004(4) 0.001(3) -0.009(3)
C22 0.052(4) 0.039(4) 0.054(4) -0.002(3) 0.018(4) -0.012(4)
C23 0.028(3) 0.040(4) 0.029(3) 0.001(3) 0.007(3) -0.004(3)
C24 0.034(4) 0.029(4) 0.031(4) 0.001(3) 0.013(3) 0.005(3)
C25 0.047(4) 0.041(4) 0.024(3) 0.007(3) 0.016(3) 0.006(3)
C26 0.073(5) 0.071(6) 0.061(5) 0.016(4) 0.047(4) 0.019(4)
C27 0.077(5) 0.050(5) 0.042(4) 0.013(3) 0.020(4) -0.003(4)
C28 0.101(7) 0.094(7) 0.034(4) 0.017(4) 0.015(4) -0.028(5)
C29 0.029(3) 0.020(3) 0.034(4) 0.006(3) 0.013(3) 0.007(3)
C30 0.017(3) 0.037(4) 0.027(3) 0.000(3) 0.005(3) 0.004(3)
C31 0.023(3) 0.026(4) 0.034(3) -0.001(3) 0.002(3) -0.008(3)
C32 0.035(4) 0.029(4) 0.039(4) -0.013(3) 0.018(3) 0.001(3)
C33 0.041(4) 0.042(4) 0.065(5) -0.015(4) 0.023(4) 0.011(3)
C34 0.039(4) 0.032(4) 0.057(4) -0.013(3) 0.008(3) 0.003(3)
C35 0.038(4) 0.030(4) 0.046(4) -0.005(3) 0.014(3) -0.004(3)
C36 0.056(5) 0.023(4) 0.070(5) 0.002(3) 0.021(4) 0.003(3)
C37 0.030(3) 0.037(4) 0.030(3) -0.002(3) 0.014(3) -0.004(3)
C38 0.050(4) 0.067(5) 0.045(4) -0.021(4) 0.023(4) 0.000(4)
C39 0.059(4) 0.031(4) 0.057(4) 0.005(3) 0.027(4) 0.002(3)
C40 0.043(4) 0.056(5) 0.046(4) 0.006(3) 0.009(3) 0.015(4)
C41 0.041(4) 0.039(4) 0.060(5) 0.001(3) 0.013(3) 0.006(3)
C42 0.052(4) 0.054(5) 0.053(4) -0.004(3) 0.029(4) -0.011(4)
C43 0.049(5) 0.107(7) 0.060(5) -0.012(5) 0.017(4) -0.007(5)
C44 0.058(5) 0.079(6) 0.042(4) 0.011(4) 0.019(4) 0.019(4)

loop_
_atom_type_symbol
_atom_type_description
_atom_type_scat_dispersion_real
_atom_type_scat_dispersion_imag
_atom_type_scat_source
C C 0.0033 0.0016 'International Tables Vol C Tables 4.2.6.8 and 6.1.1.4'
H H 0.0000 0.0000 'International Tables Vol C Tables 4.2.6.8 and 6.1.1.4'
N N 0.0061 0.0033 'International Tables Vol C Tables 4.2.6.8 and 6.1.1.4'
O O 0.0106 0.0060 'International Tables Vol C Tables 4.2.6.8 and 6.1.1.4'
Al Al 0.0645 0.0514 'International Tables Vol C Tables 4.2.6.8 and 6.1.1.4'
Cl Cl 0.1484 0.1585 'International Tables Vol C Tables 4.2.6.8 and 6.1.1.4'

loop_
_geom_angle_atom_site_label_1
_geom_angle_atom_site_label_2
_geom_angle_atom_site_label_3
_geom_angle
_geom_angle_site_symmetry_3
O1 Al1 C40 111.0(2) .
O1 Al1 O2 106.87(17) .
C40 Al1 O2 104.1(2) .
O1 Al1 C39 108.9(2) .
C40 Al1 C39 118.6(3) .
O2 Al1 C39 106.5(2) .
O1 Al1 Al2 118.67(14) .
C40 Al1 Al2 79.22(19) .
O2 Al1 Al2 24.98(11) .
C39 Al1 Al2 117.9(2) .
O2 Al2 O3 107.07(16) .
O2 Al2 C42 108.2(2) .
O3 Al2 C42 109.6(2) .
O2 Al2 C41 110.6(2) .
O3 Al2 C41 101.2(2) .
C42 Al2 C41 119.5(3) .
O2 Al2 Al1 26.67(12) .
O3 Al2 Al1 91.18(12) .
C42 Al2 Al1 94.6(2) .
C41 Al2 Al1 136.1(2) .
O2 Al2 Al3 118.87(13) .
O3 Al2 Al3 24.21(11) .
C42 Al2 Al3 85.5(2) .
C41 Al2 Al3 112.5(2) .
Al1 Al2 Al3 95.78(6) .
O3 Al3 C43 107.0(3) .
O3 Al3 C44 119.2(3) .
C43 Al3 C44 119.7(3) .
O3 Al3 N1 89.49(19) .
C43 Al3 N1 110.5(3) .
C44 Al3 N1 106.6(3) .
O3 Al3 Al2 25.22(12) .
C43 Al3 Al2 129.4(2) .
C44 Al3 Al2 94.8(2) .
N1 Al3 Al2 90.93(16) .
C3 O1 Al1 140.8(4) .
C17 O2 Al2 115.4(3) .
C17 O2 Al1 108.6(3) .
Al2 O2 Al1 128.3(2) .
C31 O3 Al3 109.4(3) .
C31 O3 Al2 115.9(3) .
Al3 O3 Al2 130.6(2) .
C33 N1 C38 117.6(6) .
C33 N1 Al3 118.8(4) .
C38 N1 Al3 123.6(4) .
C30 C1 C2 118.7(5) .
C30 C1 C16 109.6(4) .
C2 C1 C16 110.7(4) .
C15 C2 C3 121.1(5) .
C15 C2 C1 124.8(5) .
C3 C2 C1 114.1(5) .
O1 C3 C2 119.6(5) .
O1 C3 C4 120.5(5) .
C2 C3 C4 119.8(5) .
C3 C4 C9 115.8(6) .
C3 C4 C5 122.9(6) .
C9 C4 C5 121.3(5) .
C8 C5 C7 111.7(6) .
C8 C5 C4 107.4(5) .
C7 C5 C4 110.4(5) .
C8 C5 C6 107.7(6) .
C7 C5 C6 107.5(5) .
C4 C5 C6 112.2(5) .
C10 C9 C4 124.8(6) .
C15 C10 C9 115.6(6) .
C15 C10 C11 120.7(7) .
C9 C10 C11 123.7(6) .
C13A C11 C12A 118.2(10) .
C13A C11 C10 110.5(9) .
C12A C11 C10 114.8(7) .
C13A C11 C14 102.3(8) .
C12A C11 C14 100.8(9) .
C10 C11 C14 108.4(7) .
C13A C11 C12 76.1(13) .
C12A C11 C12 57.8(12) .
C10 C11 C12 98.5(13) .
C14 C11 C12 151.3(13) .
C13A C11 C13 15.8(13) .
C12A C11 C13 132.4(13) .
C10 C11 C13 95.7(12) .
C14 C11 C13 103.0(11) .
C12 C11 C13 83.3(16) .
C2 C15 C10 122.3(6) .
C29 C16 C17 119.6(5) .
C29 C16 C1 120.7(5) .
C17 C16 C1 119.6(5) .
C18 C17 C16 122.8(5) .
C18 C17 O2 122.7(5) .
C16 C17 O2 114.4(5) .
C17 C18 C23 114.3(5) .
C17 C18 C19 129.6(5) .
C23 C18 C19 116.1(5) .
C21 C19 C22 110.2(5) .
C21 C19 C18 109.7(5) .
C22 C19 C18 108.7(5) .
C21 C19 C20 105.9(5) .
C22 C19 C20 107.1(5) .
C18 C19 C20 115.0(5) .
C24 C23 C18 125.0(5) .
C23 C24 C29 117.3(5) .
C23 C24 C25 123.6(5) .
C29 C24 C25 118.9(5) .
C26 C25 C27 109.3(5) .
C26 C25 C28 108.9(6) .
C27 C25 C28 108.2(5) .
C26 C25 C24 108.8(5) .
C27 C25 C24 110.2(5) .
C28 C25 C24 111.4(5) .
C16 C29 C24 120.8(5) .
C37 C30 C31 117.3(5) .
C37 C30 C1 123.5(5) .
C31 C30 C1 118.8(5) .
C32 C31 C30 121.0(5) .
C32 C31 O3 119.2(5) .
C30 C31 O3 119.8(5) .
C31 C32 C34 119.4(5) .
C31 C32 C33 122.5(6) .
C34 C32 C33 118.0(5) .
N1 C33 C32 123.3(6) .
C35 C34 C32 121.8(6) .
C37 C35 C34 116.6(6) .
C37 C35 C36 121.8(5) .
C34 C35 C36 121.5(6) .
C30 C37 C35 123.9(5) .
N1 C38 C38 109.7(6) 3_756

loop_
_geom_bond_atom_site_label_1
_geom_bond_atom_site_label_2
_geom_bond_distance
_geom_bond_site_symmetry_2
Al1 O1 1.768(4) .
Al1 C40 1.956(6) .
Al1 O2 1.958(4) .
Al1 C39 1.961(6) .
Al1 Al2 3.420(2) .
Al2 O2 1.842(4) .
Al2 O3 1.930(4) .
Al2 C42 1.946(6) .
Al2 C41 1.952(6) .
Al2 Al3 3.441(3) .
Al3 O3 1.858(4) .
Al3 C43 1.912(7) .
Al3 C44 1.954(7) .
Al3 N1 1.980(6) .
O1 C3 1.347(6) .
O2 C17 1.442(6) .
O3 C31 1.416(6) .
N1 C33 1.281(8) .
N1 C38 1.492(7) .
C1 C30 1.509(7) .
C1 C2 1.517(7) .
C1 C16 1.549(7) .
C2 C15 1.363(7) .
C2 C3 1.406(8) .
C3 C4 1.406(8) .
C4 C9 1.416(8) .
C4 C5 1.538(8) .
C5 C8 1.516(9) .
C5 C7 1.526(9) .
C5 C6 1.540(8) .
C9 C10 1.404(9) .
C10 C15 1.392(8) .
C10 C11 1.571(10) .
C11 C13A 1.407(14) .
C11 C12A 1.445(13) .
C11 C14 1.622(13) .
C11 C12 1.67(3) .
C11 C13 1.94(3) .
C16 C29 1.378(7) .
C16 C17 1.393(7) .
C17 C18 1.382(7) .
C18 C23 1.413(7) .
C18 C19 1.542(8) .
C19 C21 1.526(8) .
C19 C22 1.531(8) .
C19 C20 1.547(8) .
C23 C24 1.379(7) .
C24 C29 1.384(7) .
C24 C25 1.540(7) .
C25 C26 1.525(8) .
C25 C27 1.528(9) .
C25 C28 1.534(9) .
C30 C37 1.394(7) .
C30 C31 1.403(7) .
C31 C32 1.391(7) .
C32 C34 1.400(8) .
C32 C33 1.449(8) .
C34 C35 1.397(8) .
C35 C37 1.396(8) .
C35 C36 1.490(8) .
C38 C38 1.511(12) 3_756
